data_4081119
loop_
_publ_author_name
'Ren, Shikuo'
'Qiu, Zaozao'
'Xie, Zuowei'

_publ_section_title
;
 Synthesis of Neutral Group 4 Metal--Carboryne Complexes and Their
 Reactivity toward Unsaturated Molecules
;
_journal_issue 15
_journal_name_full Organometallics
_journal_page_first 4292
_journal_paper_doi 10.1021/om400458r
_journal_volume 32
_journal_year 2013
_chemical_formula_sum 'C38 H54 Cl2 N4 Zr'
_chemical_formula_weight 728.97
_chemical_name_systematic
; 
 ? 
;
_space_group_IT_number 19
_symmetry_cell_setting orthorhombic
_symmetry_space_group_name_Hall 'P 2ac 2ab'
_symmetry_space_group_name_H-M 'P 21 21 21'
_atom_sites_solution_hydrogens geom
_atom_sites_solution_primary direct
_atom_sites_solution_secondary difmap
_audit_creation_method SHELXL-97
_cell_angle_alpha 90.00
_cell_angle_beta 90.00
_cell_angle_gamma 90.00
_cell_formula_units_Z 4
_cell_length_a 11.835(2)
_cell_length_b 15.803(3)
_cell_length_c 23.401(5)
_cell_measurement_temperature 293(2)
_cell_volume 4376.7(15)
_computing_cell_refinement 'Bruker FRAMBO'
_computing_data_collection 'Bruker FRAMBO'
_computing_data_reduction 'Bruker SAINT'
_computing_molecular_graphics 'SIEMENS SHELXTL'
_computing_publication_material 'SIEMENS SHELXTL'
_computing_structure_refinement 'SHELXL-97 (Sheldrick, 1997)'
_computing_structure_solution 'SHELXS-97 (Sheldrick, 1990)'
_diffrn_ambient_temperature 293(2)
_diffrn_measured_fraction_theta_full 0.999
_diffrn_measured_fraction_theta_max 0.999
_diffrn_measurement_device_type 'AFC7R RIGAKU DIFFRACTOMETER'
_diffrn_measurement_method 'OMEGA SCAN'
_diffrn_radiation_monochromator graphite
_diffrn_radiation_source 'fine-focus sealed tube'
_diffrn_radiation_type MoK\a
_diffrn_radiation_wavelength 0.71073
_diffrn_reflns_av_R_equivalents 0.0000
_diffrn_reflns_av_sigmaI/netI 0.1998
_diffrn_reflns_limit_h_max 14
_diffrn_reflns_limit_h_min 0
_diffrn_reflns_limit_k_max 18
_diffrn_reflns_limit_k_min 0
_diffrn_reflns_limit_l_max 27
_diffrn_reflns_limit_l_min 0
_diffrn_reflns_number 4294
_diffrn_reflns_theta_full 25.00
_diffrn_reflns_theta_max 25.00
_diffrn_reflns_theta_min 2.15
_exptl_absorpt_coefficient_mu 0.400
_exptl_absorpt_correction_T_max 1.000
_exptl_absorpt_correction_T_min 0.94511
_exptl_absorpt_correction_type multi-scan
_exptl_crystal_colour Colourless
_exptl_crystal_density_diffrn 1.106
_exptl_crystal_density_method 'not measured'
_exptl_crystal_description block
_exptl_crystal_F_000 1536
_exptl_crystal_size_max 0.50
_exptl_crystal_size_mid 0.40
_exptl_crystal_size_min 0.30
_refine_diff_density_max 1.574
_refine_diff_density_min -0.545
_refine_diff_density_rms 0.151
_refine_ls_abs_structure_details 'Flack H D (1983), Acta Cryst. A39, 876-881'
_refine_ls_abs_structure_Flack -0.4(2)
_refine_ls_extinction_method none
_refine_ls_goodness_of_fit_ref 1.006
_refine_ls_hydrogen_treatment riding
_refine_ls_matrix_type full
_refine_ls_number_parameters 406
_refine_ls_number_reflns 4294
_refine_ls_number_restraints 0
_refine_ls_restrained_S_all 1.006
_refine_ls_R_factor_all 0.2448
_refine_ls_R_factor_gt 0.1028
_refine_ls_shift/su_max 0.033
_refine_ls_shift/su_mean 0.003
_refine_ls_structure_factor_coef Fsqd
_refine_ls_weighting_details 'calc w=1/[\s^2^(Fo^2^)+(0.2000P)^2^+0.0000P] where P=(Fo^2^+2Fc^2^)/3'
_refine_ls_weighting_scheme calc
_refine_ls_wR_factor_gt 0.2738
_refine_ls_wR_factor_ref 0.3496
_reflns_number_gt 1864
_reflns_number_total 4294
_reflns_threshold_expression >2sigma(I)
_cod_data_source_file om400458r_si_003.cif
_cod_data_source_block 1b
_cod_depositor_comments
;
The following automatic conversions were performed:

'_symmetry_cell_setting' value 'Orthorhombic' changed to
'orthorhombic' according to
/home/saulius/struct/CIF-dictionaries/cif_core.dic dictionary named
'cif_core.dic' version 2.4.2 from 2011-04-26.

Automatic conversion script
Id: cif_fix_values 1891 2012-01-12 08:04:46Z andrius 
;
_cod_original_cell_volume 4376.6(15)
_cod_original_sg_symbol_H-M P2(1)2(1)2(1)
_cod_database_code 4081119

loop_
_symmetry_equiv_pos_as_xyz
'x, y, z'
'-x+1/2, -y, z+1/2'
'-x, y+1/2, -z+1/2'
'x+1/2, -y+1/2, -z'

loop_
_atom_site_label
_atom_site_type_symbol
_atom_site_fract_x
_atom_site_fract_y
_atom_site_fract_z
_atom_site_U_iso_or_equiv
_atom_site_adp_type
_atom_site_occupancy
_atom_site_symmetry_multiplicity
_atom_site_calc_flag
_atom_site_refinement_flags
Zr1 Zr 0.36567(14) 0.49336(14) 0.46195(7) 0.0581(6) Uani 1 1 d .
Cl1 Cl 0.3139(6) 0.3690(5) 0.5167(3) 0.099(2) Uani 1 1 d .
Cl2 Cl 0.2280(5) 0.5869(5) 0.5066(3) 0.102(2) Uani 1 1 d .
N1 N 0.5128(14) 0.5469(10) 0.5063(7) 0.059(4) Uani 1 1 d .
N2 N 0.5393(12) 0.4440(11) 0.4435(6) 0.056(4) Uani 1 1 d .
N3 N 0.3773(14) 0.5714(10) 0.3829(6) 0.062(4) Uani 1 1 d .
N4 N 0.2826(13) 0.4514(11) 0.3831(7) 0.061(5) Uani 1 1 d .
C1 C 0.5408(17) 0.5954(13) 0.5555(8) 0.063(6) Uani 1 1 d .
H1A H 0.6231 0.5977 0.5598 0.076 Uiso 1 1 calc R
C2 C 0.489(3) 0.5545(17) 0.6084(10) 0.106(9) Uani 1 1 d .
H2A H 0.5186 0.4978 0.6130 0.128 Uiso 1 1 calc R
H2B H 0.4075 0.5505 0.6037 0.128 Uiso 1 1 calc R
C3 C 0.517(3) 0.6096(19) 0.6637(10) 0.113(10) Uani 1 1 d .
H3A H 0.4820 0.5847 0.6971 0.135 Uiso 1 1 calc R
H3B H 0.5982 0.6113 0.6698 0.135 Uiso 1 1 calc R
C4 C 0.470(3) 0.702(2) 0.6537(11) 0.110(10) Uani 1 1 d .
H4A H 0.3899 0.6997 0.6456 0.132 Uiso 1 1 calc R
H4B H 0.4813 0.7357 0.6878 0.132 Uiso 1 1 calc R
C5 C 0.531(3) 0.7408(17) 0.6052(11) 0.106(10) Uani 1 1 d .
H5A H 0.6116 0.7375 0.6108 0.127 Uiso 1 1 calc R
H5B H 0.5093 0.7998 0.6010 0.127 Uiso 1 1 calc R
C6 C 0.493(3) 0.6871(16) 0.5498(10) 0.111(10) Uani 1 1 d .
H6A H 0.4112 0.6854 0.5472 0.133 Uiso 1 1 calc R
H6B H 0.5221 0.7136 0.5155 0.133 Uiso 1 1 calc R
C7 C 0.5888(16) 0.4920(14) 0.4842(8) 0.062(5) Uani 1 1 d .
C8 C 0.7099(17) 0.4917(17) 0.4958(9) 0.069(6) Uani 1 1 d .
C9 C 0.7518(18) 0.4156(18) 0.5223(10) 0.084(8) Uani 1 1 d .
H9A H 0.7050 0.3699 0.5304 0.101 Uiso 1 1 calc R
C10 C 0.861(3) 0.415(2) 0.5345(10) 0.105(9) Uani 1 1 d .
H10A H 0.8914 0.3671 0.5522 0.126 Uiso 1 1 calc R
C11 C 0.926(2) 0.4756(19) 0.5230(12) 0.087(8) Uani 1 1 d .
H11A H 1.0017 0.4703 0.5333 0.104 Uiso 1 1 calc R
C12 C 0.895(2) 0.5455(17) 0.4979(10) 0.078(7) Uani 1 1 d .
H12A H 0.9465 0.5883 0.4894 0.094 Uiso 1 1 calc R
C13 C 0.778(2) 0.5525(17) 0.4840(11) 0.088(8) Uani 1 1 d .
H13A H 0.7511 0.6013 0.4665 0.106 Uiso 1 1 calc R
C14 C 0.5978(18) 0.3854(13) 0.4060(8) 0.064(6) Uani 1 1 d .
H14A H 0.6788 0.3887 0.4144 0.077 Uiso 1 1 calc R
C15 C 0.557(2) 0.2956(14) 0.4202(9) 0.078(7) Uani 1 1 d .
H15A H 0.4759 0.2923 0.4155 0.094 Uiso 1 1 calc R
H15B H 0.5748 0.2826 0.4597 0.094 Uiso 1 1 calc R
C16 C 0.618(2) 0.2271(14) 0.3788(9) 0.079(7) Uani 1 1 d .
H16A H 0.6990 0.2292 0.3841 0.094 Uiso 1 1 calc R
H16B H 0.5921 0.1706 0.3884 0.094 Uiso 1 1 calc R
C17 C 0.590(2) 0.2460(15) 0.3188(12) 0.088(8) Uani 1 1 d .
H17A H 0.6259 0.2052 0.2937 0.106 Uiso 1 1 calc R
H17B H 0.5090 0.2432 0.3130 0.106 Uiso 1 1 calc R
C18 C 0.632(3) 0.332(2) 0.3065(11) 0.124(11) Uani 1 1 d .
H18A H 0.6144 0.3450 0.2669 0.149 Uiso 1 1 calc R
H18B H 0.7132 0.3319 0.3104 0.149 Uiso 1 1 calc R
C19 C 0.582(2) 0.4036(14) 0.3454(8) 0.082(8) Uani 1 1 d .
H19A H 0.6184 0.4568 0.3361 0.098 Uiso 1 1 calc R
H19B H 0.5017 0.4098 0.3376 0.098 Uiso 1 1 calc R
C20 C 0.4197(16) 0.6517(13) 0.3606(10) 0.064(6) Uani 1 1 d .
H20A H 0.4008 0.6560 0.3200 0.077 Uiso 1 1 calc R
C21 C 0.364(3) 0.7231(15) 0.3924(11) 0.100(8) Uani 1 1 d .
H21A H 0.3710 0.7147 0.4333 0.120 Uiso 1 1 calc R
H21B H 0.2844 0.7261 0.3828 0.120 Uiso 1 1 calc R
C22 C 0.427(5) 0.8080(16) 0.3736(14) 0.19(3) Uani 1 1 d .
H22A H 0.4178 0.8508 0.4030 0.231 Uiso 1 1 calc R
H22B H 0.3941 0.8293 0.3385 0.231 Uiso 1 1 calc R
C23 C 0.568(4) 0.787(4) 0.363(2) 0.27(4) Uani 1 1 d .
H23A H 0.5924 0.8315 0.3377 0.324 Uiso 1 1 calc R
H23B H 0.6018 0.8010 0.4001 0.324 Uiso 1 1 calc R
C24 C 0.622(6) 0.728(3) 0.348(3) 0.34(5) Uani 1 1 d .
H24A H 0.6953 0.7278 0.3664 0.406 Uiso 1 1 calc R
H24B H 0.6316 0.7289 0.3072 0.406 Uiso 1 1 calc R
C25 C 0.5500(18) 0.6485(19) 0.3674(13) 0.100(9) Uani 1 1 d .
H25A H 0.5772 0.6001 0.3459 0.120 Uiso 1 1 calc R
H25B H 0.5664 0.6377 0.4073 0.120 Uiso 1 1 calc R
C26 C 0.304(2) 0.5249(13) 0.3534(8) 0.064(6) Uani 1 1 d .
C27 C 0.2622(17) 0.5461(15) 0.2958(8) 0.065(6) Uani 1 1 d .
C28 C 0.2999(17) 0.5080(17) 0.2481(9) 0.080(6) Uani 1 1 d .
H28A H 0.3560 0.4672 0.2518 0.096 Uiso 1 1 calc R
C29 C 0.261(2) 0.5259(13) 0.1948(9) 0.074(7) Uani 1 1 d .
H29A H 0.2891 0.4972 0.1632 0.088 Uiso 1 1 calc R
C30 C 0.183(2) 0.5833(15) 0.1885(10) 0.071(6) Uani 1 1 d .
H30A H 0.1524 0.5942 0.1527 0.085 Uiso 1 1 calc R
C31 C 0.150(2) 0.6241(15) 0.2320(11) 0.080(7) Uani 1 1 d .
H31A H 0.0973 0.6670 0.2273 0.096 Uiso 1 1 calc R
C32 C 0.190(2) 0.6073(16) 0.2860(12) 0.092(8) Uani 1 1 d .
H32A H 0.1651 0.6403 0.3164 0.111 Uiso 1 1 calc R
C33 C 0.1894(17) 0.3960(15) 0.3633(7) 0.060(6) Uani 1 1 d .
H33A H 0.1710 0.4113 0.3239 0.072 Uiso 1 1 calc R
C34 C 0.223(2) 0.3061(16) 0.3643(13) 0.099(9) Uani 1 1 d .
H34A H 0.2465 0.2911 0.4027 0.119 Uiso 1 1 calc R
H34B H 0.2871 0.2981 0.3391 0.119 Uiso 1 1 calc R
C35 C 0.128(3) 0.248(2) 0.3459(17) 0.140(13) Uani 1 1 d .
H35A H 0.1540 0.1897 0.3462 0.168 Uiso 1 1 calc R
H35B H 0.1049 0.2617 0.3072 0.168 Uiso 1 1 calc R
C36 C 0.027(5) 0.257(3) 0.386(2) 0.17(2) Uani 1 1 d .
H36A H 0.0487 0.2403 0.4244 0.203 Uiso 1 1 calc R
H36B H -0.0339 0.2206 0.3734 0.203 Uiso 1 1 calc R
C37 C -0.011(2) 0.349(3) 0.3857(16) 0.161(17) Uani 1 1 d .
H37A H -0.0405 0.3628 0.3482 0.193 Uiso 1 1 calc R
H37B H -0.0719 0.3558 0.4131 0.193 Uiso 1 1 calc R
C38 C 0.0829(19) 0.4089(16) 0.4003(11) 0.090(8) Uani 1 1 d .
H38A H 0.1029 0.4016 0.4402 0.108 Uiso 1 1 calc R
H38B H 0.0562 0.4665 0.3953 0.108 Uiso 1 1 calc R

loop_
_atom_site_aniso_label
_atom_site_aniso_U_11
_atom_site_aniso_U_22
_atom_site_aniso_U_33
_atom_site_aniso_U_23
_atom_site_aniso_U_13
_atom_site_aniso_U_12
Zr1 0.0450(9) 0.0802(13) 0.0491(9) -0.0057(12) -0.0005(9) -0.0112(12)
Cl1 0.101(5) 0.125(5) 0.070(4) 0.025(4) 0.005(3) -0.044(4)
Cl2 0.055(3) 0.135(6) 0.115(5) -0.049(5) 0.017(3) 0.003(4)
N1 0.060(10) 0.062(10) 0.056(10) -0.015(9) -0.014(9) 0.007(9)
N2 0.044(9) 0.083(11) 0.043(8) -0.012(9) 0.004(7) 0.004(9)
N3 0.055(10) 0.075(11) 0.057(9) -0.007(9) -0.012(9) -0.013(10)
N4 0.040(9) 0.085(13) 0.057(10) -0.009(10) -0.023(8) 0.007(9)
C1 0.054(12) 0.068(14) 0.067(13) -0.028(12) 0.003(10) -0.007(11)
C2 0.15(3) 0.105(19) 0.061(15) -0.010(15) 0.001(18) -0.04(2)
C3 0.14(3) 0.13(2) 0.061(15) 0.003(17) -0.009(17) -0.02(2)
C4 0.13(2) 0.14(3) 0.063(16) -0.028(18) -0.003(17) 0.01(2)
C5 0.15(3) 0.091(19) 0.080(18) -0.042(16) 0.02(2) -0.01(2)
C6 0.16(3) 0.11(2) 0.068(16) -0.009(15) -0.018(18) -0.04(2)
C7 0.059(10) 0.065(13) 0.063(11) -0.005(13) -0.010(10) -0.013(13)
C8 0.064(13) 0.078(15) 0.065(12) 0.017(15) -0.008(10) 0.003(15)
C9 0.050(13) 0.13(2) 0.074(16) -0.022(15) -0.013(12) 0.000(14)
C10 0.13(2) 0.12(2) 0.067(15) 0.004(17) -0.05(2) 0.02(2)
C11 0.061(15) 0.10(2) 0.10(2) -0.002(17) 0.008(14) -0.008(15)
C12 0.079(19) 0.083(17) 0.073(16) -0.020(14) 0.010(14) -0.016(15)
C13 0.075(16) 0.095(18) 0.096(19) -0.003(15) 0.022(15) -0.029(15)
C14 0.056(13) 0.075(15) 0.062(13) -0.013(11) -0.008(10) 0.016(11)
C15 0.092(18) 0.077(16) 0.066(14) 0.005(13) -0.009(13) 0.013(14)
C16 0.091(18) 0.068(14) 0.077(15) -0.011(12) -0.016(15) 0.002(14)
C17 0.092(19) 0.063(16) 0.11(2) -0.011(15) -0.034(16) 0.010(14)
C18 0.13(2) 0.17(3) 0.069(16) -0.014(19) 0.043(19) -0.01(3)
C19 0.13(2) 0.062(14) 0.051(12) 0.013(11) 0.033(13) 0.010(15)
C20 0.045(11) 0.054(13) 0.093(16) 0.012(12) -0.007(11) -0.006(11)
C21 0.11(2) 0.089(18) 0.099(18) 0.031(15) -0.009(19) 0.041(18)
C22 0.42(8) 0.054(17) 0.10(2) -0.033(17) -0.01(4) 0.01(3)
C23 0.15(3) 0.39(8) 0.27(5) 0.28(6) -0.19(4) -0.23(5)
C24 0.42(11) 0.20(5) 0.40(9) -0.18(6) 0.24(9) -0.08(6)
C25 0.048(13) 0.12(2) 0.13(2) -0.02(2) 0.031(15) -0.036(15)
C26 0.088(16) 0.056(14) 0.050(11) -0.014(10) -0.015(12) -0.006(12)
C27 0.052(12) 0.092(15) 0.052(12) 0.005(11) -0.008(11) 0.001(12)
C28 0.068(13) 0.099(17) 0.074(14) -0.005(16) 0.001(11) 0.018(16)
C29 0.107(18) 0.071(16) 0.043(11) -0.009(10) 0.003(12) -0.019(15)
C30 0.077(15) 0.075(15) 0.060(14) 0.007(13) -0.021(12) 0.025(13)
C31 0.074(16) 0.077(15) 0.089(16) -0.008(14) -0.025(15) 0.028(14)
C32 0.070(15) 0.100(19) 0.11(2) -0.026(16) -0.033(15) 0.021(16)
C33 0.066(13) 0.089(17) 0.025(9) 0.002(10) 0.012(9) -0.022(12)
C34 0.078(17) 0.090(19) 0.13(2) -0.026(17) -0.026(16) -0.024(16)
C35 0.14(3) 0.09(2) 0.19(4) -0.03(2) -0.02(3) 0.00(3)
C36 0.20(5) 0.12(3) 0.18(4) 0.02(3) -0.05(4) -0.11(4)
C37 0.063(19) 0.30(6) 0.12(3) 0.01(4) -0.017(18) -0.04(3)
C38 0.075(16) 0.099(18) 0.097(19) -0.016(15) -0.045(15) -0.014(15)

loop_
_atom_type_symbol
_atom_type_description
_atom_type_scat_dispersion_real
_atom_type_scat_dispersion_imag
_atom_type_scat_source
C C 0.0033 0.0016 'International Tables Vol C Tables 4.2.6.8 and 6.1.1.4'
H H 0.0000 0.0000 'International Tables Vol C Tables 4.2.6.8 and 6.1.1.4'
N N 0.0061 0.0033 'International Tables Vol C Tables 4.2.6.8 and 6.1.1.4'
Cl Cl 0.1484 0.1585 'International Tables Vol C Tables 4.2.6.8 and 6.1.1.4'
Zr Zr -2.9673 0.5597 'International Tables Vol C Tables 4.2.6.8 and 6.1.1.4'

loop_
_geom_angle_atom_site_label_1
_geom_angle_atom_site_label_2
_geom_angle_atom_site_label_3
_geom_angle
N4 Zr1 N1 150.4(6)
N4 Zr1 N3 59.8(6)
N1 Zr1 N3 97.5(6)
N4 Zr1 N2 98.3(6)
N1 Zr1 N2 59.9(6)
N3 Zr1 N2 88.7(6)
N4 Zr1 Cl1 94.9(5)
N1 Zr1 Cl1 105.2(5)
N3 Zr1 Cl1 154.6(4)
N2 Zr1 Cl1 92.9(5)
N4 Zr1 Cl2 104.2(5)
N1 Zr1 Cl2 95.4(5)
N3 Zr1 Cl2 93.5(5)
N2 Zr1 Cl2 155.2(4)
Cl1 Zr1 Cl2 95.5(3)
N4 Zr1 C26 30.7(6)
N1 Zr1 C26 126.1(7)
N3 Zr1 C26 29.5(6)
N2 Zr1 C26 97.5(6)
Cl1 Zr1 C26 125.5(5)
Cl2 Zr1 C26 96.5(5)
N4 Zr1 C7 126.9(6)
N1 Zr1 C7 30.0(6)
N3 Zr1 C7 96.0(6)
N2 Zr1 C7 30.0(6)
Cl1 Zr1 C7 98.0(5)
Cl2 Zr1 C7 125.3(5)
C26 Zr1 C7 116.7(7)
C7 N1 C1 120.1(16)
C7 N1 Zr1 95.7(11)
C1 N1 Zr1 140.8(13)
C7 N2 C14 125.3(17)
C7 N2 Zr1 93.8(12)
C14 N2 Zr1 140.9(13)
C26 N3 C20 121.2(16)
C26 N3 Zr1 94.9(12)
C20 N3 Zr1 143.0(13)
C26 N4 C33 118.6(16)
C26 N4 Zr1 95.0(12)
C33 N4 Zr1 140.8(13)
N1 C1 C2 109.5(17)
N1 C1 C6 110.3(17)
C2 C1 C6 108(2)
C1 C2 C3 110(2)
C4 C3 C2 108(2)
C5 C4 C3 109(2)
C4 C5 C6 105(2)
C1 C6 C5 109(2)
N2 C7 N1 110.0(17)
N2 C7 C8 124(2)
N1 C7 C8 126(2)
N2 C7 Zr1 56.2(9)
N1 C7 Zr1 54.3(9)
C8 C7 Zr1 179.5(19)
C13 C8 C9 120(2)
C13 C8 C7 125(2)
C9 C8 C7 115(2)
C10 C9 C8 116(3)
C11 C10 C9 123(3)
C10 C11 C12 125(3)
C11 C12 C13 116(2)
C8 C13 C12 120(3)
N2 C14 C19 113.6(17)
N2 C14 C15 108.0(18)
C19 C14 C15 110.6(19)
C14 C15 C16 110.5(18)
C17 C16 C15 110(2)
C18 C17 C16 107(2)
C17 C18 C19 115(2)
C14 C19 C18 112(2)
N3 C20 C21 108.9(17)
N3 C20 C25 106.1(19)
C21 C20 C25 114(2)
C20 C21 C22 107(2)
C21 C22 C23 109(3)
C24 C23 C22 136(5)
C23 C24 C25 105(5)
C20 C25 C24 119(4)
N3 C26 N4 109.0(17)
N3 C26 C27 124.7(19)
N4 C26 C27 126.1(18)
N3 C26 Zr1 55.6(10)
N4 C26 Zr1 54.4(9)
C27 C26 Zr1 175.1(16)
C32 C27 C28 114(2)
C32 C27 C26 123(2)
C28 C27 C26 123(2)
C27 C28 C29 124(2)
C30 C29 C28 119(2)
C31 C30 C29 119(2)
C30 C31 C32 122(2)
C27 C32 C31 122(2)
C34 C33 N4 111.3(19)
C34 C33 C38 110(2)
N4 C33 C38 110.8(16)
C33 C34 C35 112(2)
C34 C35 C36 110(3)
C35 C36 C37 109(3)
C38 C37 C36 112(3)
C37 C38 C33 113(2)

loop_
_geom_bond_atom_site_label_1
_geom_bond_atom_site_label_2
_geom_bond_distance
Zr1 N4 2.193(15)
Zr1 N1 2.197(15)
Zr1 N3 2.226(16)
Zr1 N2 2.240(15)
Zr1 Cl1 2.424(6)
Zr1 Cl2 2.436(6)
Zr1 C26 2.69(2)
Zr1 C7 2.691(19)
N1 C7 1.35(2)
N1 C1 1.42(2)
N2 C7 1.35(2)
N2 C14 1.45(2)
N3 C26 1.33(2)
N3 C20 1.46(2)
N4 C26 1.38(2)
N4 C33 1.48(2)
C1 C2 1.53(3)
C1 C6 1.56(3)
C2 C3 1.60(3)
C3 C4 1.58(4)
C4 C5 1.47(4)
C5 C6 1.61(3)
C7 C8 1.46(3)
C8 C13 1.28(3)
C8 C9 1.44(3)
C9 C10 1.33(3)
C10 C11 1.26(3)
C11 C12 1.30(3)
C12 C13 1.43(3)
C14 C19 1.46(3)
C14 C15 1.54(3)
C15 C16 1.62(3)
C16 C17 1.47(3)
C17 C18 1.47(4)
C18 C19 1.57(3)
C20 C21 1.50(3)
C20 C25 1.55(3)
C21 C22 1.60(4)
C22 C23 1.72(6)
C23 C24 1.18(9)
C24 C25 1.58(6)
C26 C27 1.48(3)
C27 C32 1.31(3)
C27 C28 1.34(3)
C28 C29 1.36(3)
C29 C30 1.30(3)
C30 C31 1.27(3)
C31 C32 1.37(3)
C33 C34 1.47(3)
C33 C38 1.54(3)
C34 C35 1.52(4)
C35 C36 1.52(5)
C36 C37 1.52(5)
C37 C38 1.50(4)
